data_1554835
loop_
_publ_author_name
'van Dijk, Tom'
'Bakker, Martijn S.'
'Holtrop, Flip'
'Nieger, Martin'
'Slootweg, J. Chris'
'Lammertsma, Koop'

_publ_section_title
;
 Base-stabilized nitrilium ions as convenient imine synthons.
;
_journal_issue 6
_journal_name_full 'Organic letters'
_journal_page_first 1461
_journal_page_last 1464
_journal_paper_doi 10.1021/acs.orglett.5b00339
_journal_volume 17
_journal_year 2015
_chemical_formula_moiety 'C14 H22 N2'
_chemical_formula_sum 'C14 H22 N2'
_chemical_formula_weight 218.33
_chemical_name_systematic
;
 (Z)-N'-mesitylpivalimidamide
;
_space_group_crystal_system trigonal
_space_group_IT_number 161
_space_group_name_Hall 'R 3 -2"c'
_space_group_name_H-M_alt 'R 3 c :H'
_atom_sites_solution_hydrogens mixed
_atom_sites_solution_primary direct
_atom_sites_solution_secondary difmap
_audit_creation_method SHELXL-2014
_cell_angle_alpha 90
_cell_angle_beta 90
_cell_angle_gamma 120
_cell_formula_units_Z 18
_cell_length_a 26.3163(12)
_cell_length_b 26.3163(12)
_cell_length_c 10.4030(5)
_cell_measurement_reflns_used 9842
_cell_measurement_temperature 123(2)
_cell_measurement_theta_max 30.0
_cell_measurement_theta_min 3.0
_cell_volume 6239.3(5)
_computing_cell_refinement SAINT
_computing_data_collection APEX2
_computing_data_reduction SAINT
_computing_molecular_graphics Shelxtl-Plus
_computing_publication_material publCIF
_computing_structure_refinement 'SHELXL-2014 (Sheldrick, 2014)'
_computing_structure_solution SHELXS-97
_diffrn_ambient_temperature 123(2)
_diffrn_measured_fraction_theta_full 0.999
_diffrn_measured_fraction_theta_max 0.999
_diffrn_measurement_device_type 'Bruker D8 Venture with PHOTON 100 detector'
_diffrn_measurement_method 'rotation in \f and \w, 1\%'
_diffrn_radiation_type MoK\a
_diffrn_radiation_wavelength 0.71073
_diffrn_reflns_av_R_equivalents 0.0549
_diffrn_reflns_av_unetI/netI 0.0170
_diffrn_reflns_Laue_measured_fraction_full 0.999
_diffrn_reflns_Laue_measured_fraction_max 0.999
_diffrn_reflns_limit_h_max 34
_diffrn_reflns_limit_h_min -34
_diffrn_reflns_limit_k_max 34
_diffrn_reflns_limit_k_min -34
_diffrn_reflns_limit_l_max 13
_diffrn_reflns_limit_l_min -13
_diffrn_reflns_number 98819
_diffrn_reflns_point_group_measured_fraction_full 1.000
_diffrn_reflns_point_group_measured_fraction_max 1.000
_diffrn_reflns_theta_full 25.242
_diffrn_reflns_theta_max 27.484
_diffrn_reflns_theta_min 2.681
_diffrn_source 'Incoatec High Brilliance Microfocus Source'
_exptl_absorpt_coefficient_mu 0.062
_exptl_absorpt_correction_T_max 0.9955
_exptl_absorpt_correction_T_min 0.9514
_exptl_absorpt_correction_type multi-scan
_exptl_absorpt_process_details 'SADABS (Sheldrick, 2014)'
_exptl_crystal_colour colourless
_exptl_crystal_density_diffrn 1.046
_exptl_crystal_description plates
_exptl_crystal_F_000 2160
_exptl_crystal_size_max 0.360
_exptl_crystal_size_mid 0.360
_exptl_crystal_size_min 0.180
_refine_diff_density_max 0.541
_refine_diff_density_min -0.414
_refine_diff_density_rms 0.051
_refine_ls_abs_structure_details
;
 Flack x determined using 1416 quotients [(I+)-(I-)]/[(I+)+(I-)]
 (Parsons, Flack and Wagner, Acta Cryst. B69 (2013) 249-259).
;
_refine_ls_abs_structure_Flack 0.1(5)
_refine_ls_extinction_method none
_refine_ls_goodness_of_fit_ref 1.035
_refine_ls_hydrogen_treatment mixed
_refine_ls_matrix_type full
_refine_ls_number_parameters 149
_refine_ls_number_reflns 3182
_refine_ls_number_restraints 48
_refine_ls_restrained_S_all 1.164
_refine_ls_R_factor_all 0.0690
_refine_ls_R_factor_gt 0.0638
_refine_ls_shift/su_max 0.000
_refine_ls_shift/su_mean 0.000
_refine_ls_structure_factor_coef Fsqd
_refine_ls_weighting_details 'w=1/[\s^2^(Fo^2^)+(0.0693P)^2^+14.2570P] where P=(Fo^2^+2Fc^2^)/3'
_refine_ls_weighting_scheme calc
_refine_ls_wR_factor_gt 0.1563
_refine_ls_wR_factor_ref 0.1614
_reflns_Friedel_coverage 0.990
_reflns_Friedel_fraction_full 1.000
_reflns_Friedel_fraction_max 1.000
_reflns_number_gt 2977
_reflns_number_total 3182
_reflns_threshold_expression 'I > 2\s(I)'
_cod_data_source_file ol5b00339_si_002.cif
_cod_data_source_block jcs035_compound_13a
_cod_original_cell_volume 6239.3(6)
_cod_database_code 1554835
_shelx_space_group_comment
;
The symmetry employed for this shelxl refinement is uniquely defined
by the following loop, which should always be used as a source of
symmetry information in preference to the above space-group names.
They are only intended as comments.
;
_shelx_estimated_absorpt_t_min 0.978
_shelx_estimated_absorpt_t_max 0.989

loop_
_space_group_symop_operation_xyz
'x, y, z'
'-y, x-y, z'
'-x+y, -x, z'
'-y, -x, z+1/2'
'-x+y, y, z+1/2'
'x, x-y, z+1/2'
'x+2/3, y+1/3, z+1/3'
'-y+2/3, x-y+1/3, z+1/3'
'-x+y+2/3, -x+1/3, z+1/3'
'-y+2/3, -x+1/3, z+5/6'
'-x+y+2/3, y+1/3, z+5/6'
'x+2/3, x-y+1/3, z+5/6'
'x+1/3, y+2/3, z+2/3'
'-y+1/3, x-y+2/3, z+2/3'
'-x+y+1/3, -x+2/3, z+2/3'
'-y+1/3, -x+2/3, z+7/6'
'-x+y+1/3, y+2/3, z+7/6'
'x+1/3, x-y+2/3, z+7/6'

loop_
_atom_site_label
_atom_site_type_symbol
_atom_site_fract_x
_atom_site_fract_y
_atom_site_fract_z
_atom_site_U_iso_or_equiv
_atom_site_adp_type
_atom_site_occupancy
_atom_site_site_symmetry_order
_atom_site_calc_flag
_atom_site_refinement_flags_posn
_atom_site_refinement_flags_adp
_atom_site_refinement_flags_occupancy
_atom_site_disorder_assembly
_atom_site_disorder_group
N1 N 0.45834(12) 0.20980(11) 0.3781(2) 0.0259(5) Uani 1 1 d . . . . .
C1 C 0.47176(13) 0.23837(14) 0.4849(3) 0.0270(6) Uani 1 1 d D . . . .
N2 N 0.44886(15) 0.21347(13) 0.5995(3) 0.0368(7) Uani 1 1 d D . . . .
H2A H 0.4221(18) 0.1757(13) 0.600(5) 0.055 Uiso 1 1 d D U . . .
H2B H 0.462(2) 0.2356(19) 0.670(3) 0.055 Uiso 1 1 d D U . . .
C2 C 0.51529(17) 0.30416(16) 0.4859(3) 0.0412(9) Uani 1 1 d D . . . .
C3 C 0.5607(2) 0.3201(3) 0.5916(5) 0.0468(12) Uiso 0.734(5) 1 d D . P A 1
H3A H 0.5408 0.3047 0.6740 0.070 Uiso 0.734(5) 1 calc R U P A 1
H3B H 0.5855 0.3031 0.5720 0.070 Uiso 0.734(5) 1 calc R U P A 1
H3C H 0.5852 0.3629 0.5971 0.070 Uiso 0.734(5) 1 calc R U P A 1
C4 C 0.4781(3) 0.3338(3) 0.5231(7) 0.0561(14) Uiso 0.734(5) 1 d D . P A 1
H4A H 0.4602 0.3198 0.6077 0.084 Uiso 0.734(5) 1 calc R U P A 1
H4B H 0.5038 0.3765 0.5257 0.084 Uiso 0.734(5) 1 calc R U P A 1
H4C H 0.4473 0.3237 0.4589 0.084 Uiso 0.734(5) 1 calc R U P A 1
C5 C 0.5422(3) 0.3262(3) 0.3566(6) 0.0616(16) Uiso 0.734(5) 1 d D . P A 1
H5A H 0.5111 0.3147 0.2924 0.092 Uiso 0.734(5) 1 calc R U P A 1
H5B H 0.5664 0.3690 0.3589 0.092 Uiso 0.734(5) 1 calc R U P A 1
H5C H 0.5667 0.3092 0.3338 0.092 Uiso 0.734(5) 1 calc R U P A 1
C3A C 0.5135(7) 0.3330(6) 0.3591(11) 0.0468(12) Uiso 0.266(5) 1 d D . P A 2
H3A1 H 0.5108 0.3078 0.2869 0.070 Uiso 0.266(5) 1 calc R U P A 2
H3A2 H 0.4792 0.3384 0.3586 0.070 Uiso 0.266(5) 1 calc R U P A 2
H3A3 H 0.5493 0.3713 0.3507 0.070 Uiso 0.266(5) 1 calc R U P A 2
C4A C 0.5770(5) 0.3081(7) 0.4700(16) 0.0561(14) Uiso 0.266(5) 1 d D . P A 2
H4A1 H 0.5763 0.2859 0.3938 0.084 Uiso 0.266(5) 1 calc R U P A 2
H4A2 H 0.6077 0.3492 0.4601 0.084 Uiso 0.266(5) 1 calc R U P A 2
H4A3 H 0.5852 0.2915 0.5463 0.084 Uiso 0.266(5) 1 calc R U P A 2
C5A C 0.5194(8) 0.3387(7) 0.6030(12) 0.0616(16) Uiso 0.266(5) 1 d D . P A 2
H5A1 H 0.5489 0.3800 0.5895 0.092 Uiso 0.266(5) 1 calc R U P A 2
H5A2 H 0.4812 0.3355 0.6197 0.092 Uiso 0.266(5) 1 calc R U P A 2
H5A3 H 0.5306 0.3233 0.6769 0.092 Uiso 0.266(5) 1 calc R U P A 2
C6 C 0.41674(14) 0.14855(14) 0.3852(3) 0.0255(6) Uani 1 1 d . . . . .
C7 C 0.43575(16) 0.10801(15) 0.4019(3) 0.0305(7) Uani 1 1 d . . . . .
C8 C 0.3928(2) 0.04781(16) 0.4032(3) 0.0398(9) Uani 1 1 d . . . . .
H8 H 0.4050 0.0197 0.4143 0.048 Uiso 1 1 calc R U . . .
C9 C 0.33384(19) 0.02846(16) 0.3892(3) 0.0409(9) Uani 1 1 d . . . . .
C10 C 0.31644(16) 0.06925(17) 0.3736(3) 0.0395(9) Uani 1 1 d . . . . .
H10 H 0.2758 0.0562 0.3645 0.047 Uiso 1 1 calc R U . . .
C11 C 0.35637(15) 0.12895(15) 0.3707(3) 0.0310(7) Uani 1 1 d . . . . .
C12 C 0.49927(18) 0.1280(2) 0.4207(4) 0.0446(9) Uani 1 1 d . . . . .
H12A H 0.5213 0.1490 0.3439 0.067 Uiso 1 1 calc R U . . .
H12B H 0.5041 0.0938 0.4354 0.067 Uiso 1 1 calc R U . . .
H12C H 0.5141 0.1542 0.4953 0.067 Uiso 1 1 calc R U . . .
C13 C 0.2878(2) -0.03608(19) 0.3951(4) 0.0610(15) Uani 1 1 d . . . . .
H13A H 0.2765 -0.0515 0.3077 0.092 Uiso 1 1 calc R U . . .
H13B H 0.2532 -0.0408 0.4412 0.092 Uiso 1 1 calc R U . . .
H13C H 0.3038 -0.0576 0.4403 0.092 Uiso 1 1 calc R U . . .
C14 C 0.33518(18) 0.1718(2) 0.3532(4) 0.0464(9) Uani 1 1 d . . . . .
H14A H 0.2922 0.1507 0.3528 0.070 Uiso 1 1 calc R U . . .
H14B H 0.3498 0.1925 0.2713 0.070 Uiso 1 1 calc R U . . .
H14C H 0.3497 0.2002 0.4239 0.070 Uiso 1 1 calc R U . . .

loop_
_atom_site_aniso_label
_atom_site_aniso_U_11
_atom_site_aniso_U_22
_atom_site_aniso_U_33
_atom_site_aniso_U_23
_atom_site_aniso_U_13
_atom_site_aniso_U_12
N1 0.0287(13) 0.0257(12) 0.0193(12) 0.0010(10) 0.0011(10) 0.0107(11)
C1 0.0301(15) 0.0277(15) 0.0210(13) 0.0013(12) 0.0002(12) 0.0128(12)
N2 0.0480(18) 0.0308(14) 0.0178(12) -0.0027(11) 0.0025(12) 0.0093(14)
C2 0.050(2) 0.0293(17) 0.0312(17) -0.0034(14) -0.0060(15) 0.0098(16)
C6 0.0324(16) 0.0291(15) 0.0127(11) -0.0009(11) -0.0004(11) 0.0136(13)
C7 0.0421(18) 0.0361(17) 0.0176(14) -0.0002(11) 0.0008(12) 0.0227(15)
C8 0.072(3) 0.0344(18) 0.0179(14) 0.0004(13) 0.0000(15) 0.0303(19)
C9 0.055(2) 0.0303(17) 0.0173(14) -0.0009(13) -0.0045(14) 0.0060(16)
C10 0.0352(18) 0.043(2) 0.0206(15) 0.0024(14) -0.0039(13) 0.0044(15)
C11 0.0331(16) 0.0361(17) 0.0200(15) 0.0019(12) 0.0019(12) 0.0143(14)
C12 0.045(2) 0.059(2) 0.042(2) 0.0020(18) 0.0022(16) 0.036(2)
C13 0.081(3) 0.036(2) 0.0315(19) 0.0021(16) -0.011(2) 0.002(2)
C14 0.041(2) 0.063(3) 0.043(2) 0.0024(19) -0.0012(17) 0.032(2)

loop_
_atom_type_symbol
_atom_type_description
_atom_type_scat_dispersion_real
_atom_type_scat_dispersion_imag
_atom_type_scat_source
C C 0.0033 0.0016 'International Tables Vol C Tables 4.2.6.8 and 6.1.1.4'
H H 0.0000 0.0000 'International Tables Vol C Tables 4.2.6.8 and 6.1.1.4'
N N 0.0061 0.0033 'International Tables Vol C Tables 4.2.6.8 and 6.1.1.4'

loop_
_geom_angle_atom_site_label_1
_geom_angle_atom_site_label_2
_geom_angle_atom_site_label_3
_geom_angle
C1 N1 C6 116.5(2)
N1 C1 N2 123.6(3)
N1 C1 C2 120.0(3)
N2 C1 C2 116.4(3)
C1 N2 H2A 117(3)
C1 N2 H2B 119(3)
H2A N2 H2B 124(5)
C5 C2 C3 112.9(4)
C5A C2 C1 118.8(7)
C5 C2 C1 112.0(4)
C3 C2 C1 111.0(3)
C5A C2 C3A 114.3(9)
C1 C2 C3A 111.4(6)
C5 C2 C4 108.7(4)
C3 C2 C4 106.4(4)
C1 C2 C4 105.3(4)
C5A C2 C4A 106.7(8)
C1 C2 C4A 103.7(6)
C3A C2 C4A 99.3(8)
C2 C3 H3A 109.5
C2 C3 H3B 109.5
H3A C3 H3B 109.5
C2 C3 H3C 109.5
H3A C3 H3C 109.5
H3B C3 H3C 109.5
C2 C4 H4A 109.5
C2 C4 H4B 109.5
H4A C4 H4B 109.5
C2 C4 H4C 109.5
H4A C4 H4C 109.5
H4B C4 H4C 109.5
C2 C5 H5A 109.5
C2 C5 H5B 109.5
H5A C5 H5B 109.5
C2 C5 H5C 109.5
H5A C5 H5C 109.5
H5B C5 H5C 109.5
C2 C3A H3A1 109.5
C2 C3A H3A2 109.5
H3A1 C3A H3A2 109.5
C2 C3A H3A3 109.5
H3A1 C3A H3A3 109.5
H3A2 C3A H3A3 109.5
C2 C4A H4A1 109.5
C2 C4A H4A2 109.5
H4A1 C4A H4A2 109.5
C2 C4A H4A3 109.5
H4A1 C4A H4A3 109.5
H4A2 C4A H4A3 109.5
C2 C5A H5A1 109.5
C2 C5A H5A2 109.5
H5A1 C5A H5A2 109.5
C2 C5A H5A3 109.5
H5A1 C5A H5A3 109.5
H5A2 C5A H5A3 109.5
C7 C6 C11 120.1(3)
C7 C6 N1 120.2(3)
C11 C6 N1 119.7(3)
C6 C7 C8 117.8(3)
C6 C7 C12 120.8(3)
C8 C7 C12 121.4(3)
C9 C8 C7 122.4(3)
C9 C8 H8 118.8
C7 C8 H8 118.8
C10 C9 C8 118.6(3)
C10 C9 C13 119.3(4)
C8 C9 C13 122.1(4)
C9 C10 C11 121.9(4)
C9 C10 H10 119.0
C11 C10 H10 119.0
C10 C11 C6 119.3(3)
C10 C11 C14 119.9(3)
C6 C11 C14 120.8(3)
C7 C12 H12A 109.5
C7 C12 H12B 109.5
H12A C12 H12B 109.5
C7 C12 H12C 109.5
H12A C12 H12C 109.5
H12B C12 H12C 109.5
C9 C13 H13A 109.5
C9 C13 H13B 109.5
H13A C13 H13B 109.5
C9 C13 H13C 109.5
H13A C13 H13C 109.5
H13B C13 H13C 109.5
C11 C14 H14A 109.5
C11 C14 H14B 109.5
H14A C14 H14B 109.5
C11 C14 H14C 109.5
H14A C14 H14C 109.5
H14B C14 H14C 109.5

loop_
_geom_bond_atom_site_label_1
_geom_bond_atom_site_label_2
_geom_bond_distance
N1 C1 1.287(4)
N1 C6 1.427(4)
C1 N2 1.349(4)
C1 C2 1.525(5)
N2 H2A 0.89(3)
N2 H2B 0.89(3)
C2 C5A 1.491(9)
C2 C5 1.496(6)
C2 C3 1.521(6)
C2 C3A 1.535(9)
C2 C4 1.574(6)
C2 C4A 1.584(9)
C3 H3A 0.9800
C3 H3B 0.9800
C3 H3C 0.9800
C4 H4A 0.9800
C4 H4B 0.9800
C4 H4C 0.9800
C5 H5A 0.9800
C5 H5B 0.9800
C5 H5C 0.9800
C3A H3A1 0.9800
C3A H3A2 0.9800
C3A H3A3 0.9800
C4A H4A1 0.9800
C4A H4A2 0.9800
C4A H4A3 0.9800
C5A H5A1 0.9800
C5A H5A2 0.9800
C5A H5A3 0.9800
C6 C7 1.397(5)
C6 C11 1.412(5)
C7 C8 1.413(5)
C7 C12 1.494(5)
C8 C9 1.378(6)
C8 H8 0.9500
C9 C10 1.371(6)
C9 C13 1.516(5)
C10 C11 1.387(5)
C10 H10 0.9500
C11 C14 1.498(6)
C12 H12A 0.9800
C12 H12B 0.9800
C12 H12C 0.9800
C13 H13A 0.9800
C13 H13B 0.9800
C13 H13C 0.9800
C14 H14A 0.9800
C14 H14B 0.9800
C14 H14C 0.9800

loop_
_geom_hbond_atom_site_label_D
_geom_hbond_atom_site_label_H
_geom_hbond_atom_site_label_A
_geom_hbond_distance_DH
_geom_hbond_distance_HA
_geom_hbond_distance_DA
_geom_hbond_angle_DHA
_geom_hbond_site_symmetry_A
N2 H2B N1 0.89(3) 2.20(3) 3.014(4) 151(4) 6

loop_
_geom_torsion_atom_site_label_1
_geom_torsion_atom_site_label_2
_geom_torsion_atom_site_label_3
_geom_torsion_atom_site_label_4
_geom_torsion
C6 N1 C1 N2 0.1(5)
C6 N1 C1 C2 -179.2(3)
N1 C1 C2 C5A 165.5(8)
N2 C1 C2 C5A -13.9(9)
N1 C1 C2 C5 -6.0(5)
N2 C1 C2 C5 174.6(4)
N1 C1 C2 C3 -133.3(4)
N2 C1 C2 C3 47.4(5)
N1 C1 C2 C3A 29.5(8)
N2 C1 C2 C3A -149.9(7)
N1 C1 C2 C4 111.9(4)
N2 C1 C2 C4 -67.5(4)
N1 C1 C2 C4A -76.4(7)
N2 C1 C2 C4A 104.2(7)
C1 N1 C6 C7 -91.2(4)
C1 N1 C6 C11 91.1(4)
C11 C6 C7 C8 0.1(4)
N1 C6 C7 C8 -177.6(3)
C11 C6 C7 C12 -178.4(3)
N1 C6 C7 C12 3.9(4)
C6 C7 C8 C9 -0.1(4)
C12 C7 C8 C9 178.4(3)
C7 C8 C9 C10 -0.2(5)
C7 C8 C9 C13 -177.9(3)
C8 C9 C10 C11 0.5(5)
C13 C9 C10 C11 178.3(3)
C9 C10 C11 C6 -0.5(5)
C9 C10 C11 C14 179.9(3)
C7 C6 C11 C10 0.2(4)
N1 C6 C11 C10 177.9(3)
C7 C6 C11 C14 179.8(3)
N1 C6 C11 C14 -2.4(4)
